data_1530035
loop_
_publ_author_name
'Guseinov, G.G.'
'Ilyukhin, V.V.'
'Belov, N.V.'

_publ_section_title
;
 The crystal structure of Na-orthofluoroberyllate Na2 Be F4 gamma
;
_journal_name_full 'Doklady Akademii Nauk SSSR'
_journal_page_first 94
_journal_page_last 96
_journal_volume 163
_journal_year 1965
_chemical_formula_sum 'Be F4 Na2'
_chemical_name_systematic 'Na2 (Be F4)'
_space_group_IT_number 33
_symmetry_space_group_name_Hall 'P -2ac -2n'
_symmetry_space_group_name_H-M 'P n 21 a'
_cell_angle_alpha 90
_cell_angle_beta 90
_cell_angle_gamma 90
_cell_formula_units_Z 4
_cell_length_a 10.181
_cell_length_b 5.61
_cell_length_c 4.447
_cell_volume 253.992
_citation_journal_id_ASTM DANKAS
_cod_data_source_file Guseinov_DANKAS_1965_1980.cif
_cod_data_source_block Be1F4Na2
_cod_original_cell_volume 253.9922
_cod_original_sg_symbol_Hall 'P 2c -2n (-x,z,y)'
_cod_original_formula_sum 'Be1 F4 Na2'
_cod_database_code 1530035

loop_
_symmetry_equiv_pos_as_xyz
x,y,z
-x,y+1/2,-z
-x+1/2,y+1/2,z+1/2
x+1/2,y,-z+1/2

loop_
_atom_site_label
_atom_site_type_symbol
_atom_site_fract_x
_atom_site_fract_y
_atom_site_fract_z
_atom_site_occupancy
_atom_site_U_iso_or_equiv
F2 F-1 0.158 0.473 0.749 1 0.0
F4 F-1 0.059 0.732 0.275 1 0.0
Na2 Na+1 0.233 0.748 0.503 1 0.0
F3 F-1 0.083 0.259 0.276 1 0.0
Na1 Na+1 0 0.002 0.02 1 0.0
F1 F-1 0.158 0.033 0.751 1 0.0
Be1 Be+2 0.072 0.238 0.596 1 0.0
